data_4314946
loop_
_publ_author_name
'Chun Yang'
'Qing-Lun Wang'
'Yue Ma'
'Guo-Tao Tang'
'Dai-Zheng Liao'
'Shi-Ping Yan'
'Guang-Ming Yang'
'Peng Cheng'

_publ_section_title
;
 Bimetallic Materials Derived from Manganese(III) Schiff Base Complexes
 and Pentacyanidonitrosylferrate(II) Precursor: Structures and Magnetic
 Properties
;
_journal_name_full 'Inorganic Chemistry'
_journal_page_first 2047
_journal_page_last 2056
_journal_paper_doi 10.1021/ic901600v
_journal_volume 49
_journal_year 2010
_chemical_formula_sum 'C47 H40 Fe Mn2 N10 O9'
_chemical_formula_weight 1054.62
_chemical_name_systematic
; 
 ? 
;
_space_group_IT_number 2
_symmetry_cell_setting triclinic
_symmetry_space_group_name_Hall '-P 1'
_symmetry_space_group_name_H-M 'P -1'
_atom_sites_solution_hydrogens geom
_atom_sites_solution_primary direct
_atom_sites_solution_secondary difmap
_audit_creation_method SHELXL-97
_cell_angle_alpha 101.51(3)
_cell_angle_beta 105.41(3)
_cell_angle_gamma 114.93(3)
_cell_formula_units_Z 1
_cell_length_a 10.854(2)
_cell_length_b 11.239(2)
_cell_length_c 11.240(2)
_cell_measurement_reflns_used 3229
_cell_measurement_temperature 293(2)
_cell_measurement_theta_max 27.515
_cell_measurement_theta_min 2.192
_cell_volume 1120.0(7)
_computing_cell_refinement 'Bruker XSCANS'
_computing_data_collection 'Bruker XSCANS'
_computing_data_reduction 'Bruker SHELXTL'
_computing_molecular_graphics 'Bruker SHELXTL'
_computing_publication_material 'Bruker SHELXTL'
_computing_structure_refinement 'SHELXL-97 (Sheldrick, 1997)'
_computing_structure_solution 'SHELXS-97 (Sheldrick, 1990)'
_diffrn_ambient_temperature 293(2)
_diffrn_measured_fraction_theta_full 0.972
_diffrn_measured_fraction_theta_max 0.972
_diffrn_measurement_device_type 'Bruker P4'
_diffrn_measurement_method '\w scans'
_diffrn_radiation_monochromator graphite
_diffrn_radiation_source 'fine-focus sealed tube'
_diffrn_radiation_type MoK\a
_diffrn_radiation_wavelength 0.71073
_diffrn_reflns_av_R_equivalents 0.0648
_diffrn_reflns_av_sigmaI/netI 0.1156
_diffrn_reflns_limit_h_max 12
_diffrn_reflns_limit_h_min -12
_diffrn_reflns_limit_k_max 11
_diffrn_reflns_limit_k_min -13
_diffrn_reflns_limit_l_max 13
_diffrn_reflns_limit_l_min -12
_diffrn_reflns_number 6360
_diffrn_reflns_theta_full 25.02
_diffrn_reflns_theta_max 25.02
_diffrn_reflns_theta_min 2.19
_exptl_absorpt_coefficient_mu 0.945
_exptl_absorpt_correction_T_max 0.9282
_exptl_absorpt_correction_T_min 0.8791
_exptl_absorpt_correction_type multi-scan
_exptl_absorpt_process_details crystalclear
_exptl_crystal_colour brown
_exptl_crystal_density_diffrn 1.564
_exptl_crystal_density_meas ?
_exptl_crystal_density_method 'not measured'
_exptl_crystal_description block
_exptl_crystal_F_000 540
_exptl_crystal_size_max 0.14
_exptl_crystal_size_mid 0.12
_exptl_crystal_size_min 0.08
_refine_diff_density_max 0.938
_refine_diff_density_min -0.903
_refine_diff_density_rms 0.128
_refine_ls_extinction_method none
_refine_ls_goodness_of_fit_ref 1.086
_refine_ls_hydrogen_treatment mixed
_refine_ls_matrix_type full
_refine_ls_number_parameters 323
_refine_ls_number_reflns 3848
_refine_ls_number_restraints 27
_refine_ls_restrained_S_all 1.097
_refine_ls_R_factor_all 0.0830
_refine_ls_R_factor_gt 0.0720
_refine_ls_shift/su_max 0.000
_refine_ls_shift/su_mean 0.000
_refine_ls_structure_factor_coef Fsqd
_refine_ls_weighting_details 'calc w=1/[\s^2^(Fo^2^)+(0.0927P)^2^+1.5504P] where P=(Fo^2^+2Fc^2^)/3'
_refine_ls_weighting_scheme calc
_refine_ls_wR_factor_gt 0.1889
_refine_ls_wR_factor_ref 0.1915
_reflns_number_gt 2970
_reflns_number_total 3848
_reflns_threshold_expression >2sigma(I)
_cod_data_source_file ic901600v_si_002_1.cif
_cod_data_source_block shelxs-1
_cod_depositor_comments
;
The following automatic conversions were performed:

'_symmetry_cell_setting' value 'Triclinic' changed to 'triclinic'
according to the built-in table from CIF Core dictionary named
'cif_core.dic' version 2.4.1 from 2010-06-29.

Automatic conversion script
Id: cif_fix_values 1646 2011-03-28 12:23:43Z adriana 

The following automatic conversions were performed:

'_exptl_crystal_density_meas' value 'none' was changed to '?' - the
value is perceived as not measured.

Automatic conversion script
Id: cif_fix_values 3008 2015-01-20 13:52:24Z robertas 
;
_cod_original_cell_volume 1119.8(4)
_cod_database_code 4314946

loop_
_symmetry_equiv_pos_as_xyz
'x, y, z'
'-x, -y, -z'

loop_
_atom_site_label
_atom_site_type_symbol
_atom_site_fract_x
_atom_site_fract_y
_atom_site_fract_z
_atom_site_U_iso_or_equiv
_atom_site_adp_type
_atom_site_occupancy
_atom_site_symmetry_multiplicity
_atom_site_calc_flag
_atom_site_refinement_flags
_atom_site_disorder_assembly
_atom_site_disorder_group
Mn1 Mn 0.78387(8) 0.63385(7) 0.11731(7) 0.0105(3) Uani 1 1 d . . .
Fe1 Fe 1.0000 0.5000 0.5000 0.0316(4) Uani 1 2 d S . .
O1 O 0.6897(4) 0.6579(3) 0.2280(4) 0.0165(8) Uani 1 1 d . . .
O2 O 0.6599(4) 0.4369(3) 0.0547(3) 0.0142(8) Uani 1 1 d . . .
O3 O 0.6246(4) 0.6451(4) -0.0453(4) 0.0168(8) Uani 1 1 d D . .
N1 N 0.9231(5) 0.8385(4) 0.1750(4) 0.0120(9) Uani 1 1 d . . .
N2 N 0.8864(4) 0.6244(4) -0.0037(4) 0.0104(9) Uani 1 1 d . . .
N4 N 1.1492(6) 0.3593(5) 0.3771(5) 0.0254(11) Uani 1 1 d . . .
N6 N 0.7102(6) 0.2465(5) 0.3403(6) 0.0462(12) Uani 0.50 1 d PU . .
O4 O 0.7102(6) 0.2465(5) 0.3403(6) 0.0462(12) Uani 0.50 1 d P . .
N5 N 0.9514(5) 0.6138(5) 0.2756(5) 0.0201(10) Uani 1 1 d . . .
C1 C 0.7189(6) 0.7758(5) 0.3156(5) 0.0144(11) Uani 1 1 d . . .
C2 C 0.6371(7) 0.7644(6) 0.3920(6) 0.0286(14) Uani 1 1 d . . .
H2 H 0.5642 0.6759 0.3808 0.034 Uiso 1 1 calc R . .
C3 C 0.6608(7) 0.8814(6) 0.4849(6) 0.0303(15) Uani 1 1 d . . .
H3 H 0.6040 0.8710 0.5353 0.036 Uiso 1 1 calc R . .
C4 C 0.7702(7) 1.0156(6) 0.5035(6) 0.0243(13) Uani 1 1 d . . .
H4 H 0.7862 1.0944 0.5659 0.029 Uiso 1 1 calc R . .
C5 C 0.8530(6) 1.0297(6) 0.4296(6) 0.0216(13) Uani 1 1 d . . .
H5 H 0.9255 1.1188 0.4418 0.026 Uiso 1 1 calc R . .
C6 C 0.8302(6) 0.9107(5) 0.3345(5) 0.0148(11) Uani 1 1 d . . .
C7 C 0.9238(6) 0.9353(5) 0.2643(5) 0.0154(11) Uani 1 1 d . . .
H7 H 0.9923 1.0284 0.2828 0.018 Uiso 1 1 calc R . .
C8 C 1.0201(6) 0.8737(5) 0.1085(5) 0.0142(11) Uani 1 1 d . . .
C9 C 1.1284(6) 1.0081(5) 0.1313(6) 0.0173(12) Uani 1 1 d . . .
H9 H 1.1437 1.0843 0.1966 0.021 Uiso 1 1 calc R . .
C10 C 1.2141(6) 1.0294(5) 0.0574(6) 0.0223(13) Uani 1 1 d . . .
H10 H 1.2857 1.1199 0.0721 0.027 Uiso 1 1 calc R . .
C11 C 1.1928(6) 0.9151(6) -0.0389(6) 0.0249(13) Uani 1 1 d . . .
H11 H 1.2508 0.9300 -0.0881 0.030 Uiso 1 1 calc R . .
C12 C 1.0871(6) 0.7802(5) -0.0624(5) 0.0157(11) Uani 1 1 d . . .
H12 H 1.0739 0.7044 -0.1268 0.019 Uiso 1 1 calc R . .
C13 C 1.0008(6) 0.7587(5) 0.0110(5) 0.0131(11) Uani 1 1 d . . .
C14 C 0.8502(6) 0.5081(5) -0.0945(5) 0.0156(11) Uani 1 1 d . . .
H14 H 0.9021 0.5165 -0.1492 0.019 Uiso 1 1 calc R . .
C15 C 0.7383(6) 0.3699(5) -0.1170(5) 0.0162(11) Uani 1 1 d . . .
C16 C 0.7174(6) 0.2599(6) -0.2184(6) 0.0253(14) Uani 1 1 d . . .
H16 H 0.7749 0.2799 -0.2679 0.030 Uiso 1 1 calc R . .
C17 C 0.6142(7) 0.1225(6) -0.2474(7) 0.0291(15) Uani 1 1 d . . .
H17 H 0.6023 0.0504 -0.3150 0.035 Uiso 1 1 calc R . .
C18 C 0.5283(6) 0.0936(6) -0.1741(7) 0.0277(14) Uani 1 1 d . . .
H18 H 0.4575 0.0011 -0.1936 0.033 Uiso 1 1 calc R . .
C19 C 0.5453(6) 0.1992(5) -0.0726(6) 0.0200(12) Uani 1 1 d . . .
H19 H 0.4876 0.1769 -0.0236 0.024 Uiso 1 1 calc R . .
C20 C 0.6489(6) 0.3396(5) -0.0430(5) 0.0151(11) Uani 1 1 d . . .
C21 C 1.0965(6) 0.4128(6) 0.4233(6) 0.0201(12) Uani 1 1 d . . .
C22 C 0.9726(6) 0.5731(5) 0.3593(6) 0.0190(12) Uani 1 1 d U . .
C23 C 0.8238(6) 0.3456(6) 0.4030(6) 0.0298(12) Uani 0.50 1 d P . .
N6' N 0.8238(6) 0.3456(6) 0.4030(6) 0.0298(12) Uani 0.50 1 d PU . .
O5 O 0.6195(5) 0.5945(5) 0.7106(4) 0.0313(10) Uani 1 1 d . . .
H5A H 0.6725 0.6011 0.6692 0.047 Uiso 1 1 calc R . .
C24 C 0.5076(7) 0.6230(7) 0.6480(6) 0.0291(14) Uani 1 1 d . . .
H23A H 0.5408 0.7209 0.6869 0.044 Uiso 1 1 calc R . .
H24B H 0.4190 0.5678 0.6595 0.044 Uiso 1 1 calc R . .
H24C H 0.4878 0.5994 0.5554 0.044 Uiso 1 1 calc R . .
H3A H 0.537(3) 0.616(7) -0.049(6) 0.05(2) Uiso 1 1 d D . .
H3B H 0.634(7) 0.616(8) -0.117(4) 0.08(3) Uiso 1 1 d D . .

loop_
_atom_site_aniso_label
_atom_site_aniso_U_11
_atom_site_aniso_U_22
_atom_site_aniso_U_33
_atom_site_aniso_U_23
_atom_site_aniso_U_13
_atom_site_aniso_U_12
Mn1 0.0135(4) 0.0080(4) 0.0124(4) 0.0051(3) 0.0091(3) 0.0044(3)
Fe1 0.0626(10) 0.0565(9) 0.0207(7) 0.0283(6) 0.0291(7) 0.0538(8)
O1 0.024(2) 0.0107(17) 0.019(2) 0.0050(15) 0.0147(17) 0.0085(15)
O2 0.0156(19) 0.0105(17) 0.0157(19) 0.0023(14) 0.0109(16) 0.0043(14)
O3 0.016(2) 0.0210(19) 0.018(2) 0.0079(16) 0.0102(17) 0.0105(16)
N1 0.014(2) 0.011(2) 0.016(2) 0.0082(17) 0.0106(19) 0.0061(17)
N2 0.013(2) 0.014(2) 0.009(2) 0.0071(17) 0.0093(18) 0.0065(17)
N4 0.035(3) 0.037(3) 0.021(3) 0.015(2) 0.019(2) 0.024(2)
N6 0.039(2) 0.0354(19) 0.053(2) 0.0098(16) 0.0053(17) 0.0193(15)
O4 0.039(2) 0.0354(19) 0.053(2) 0.0098(16) 0.0053(17) 0.0193(15)
N5 0.022(3) 0.026(2) 0.017(3) 0.012(2) 0.009(2) 0.013(2)
C1 0.021(3) 0.016(3) 0.010(3) 0.007(2) 0.008(2) 0.011(2)
C2 0.040(4) 0.020(3) 0.036(4) 0.013(3) 0.029(3) 0.015(3)
C3 0.044(4) 0.026(3) 0.034(4) 0.011(3) 0.028(3) 0.022(3)
C4 0.037(4) 0.022(3) 0.019(3) 0.002(2) 0.016(3) 0.019(3)
C5 0.024(3) 0.015(3) 0.025(3) 0.006(2) 0.009(3) 0.010(2)
C6 0.018(3) 0.017(3) 0.015(3) 0.006(2) 0.007(2) 0.012(2)
C7 0.014(3) 0.006(2) 0.017(3) 0.001(2) 0.002(2) 0.002(2)
C8 0.014(3) 0.015(2) 0.014(3) 0.008(2) 0.006(2) 0.007(2)
C9 0.017(3) 0.013(3) 0.024(3) 0.011(2) 0.011(2) 0.006(2)
C10 0.023(3) 0.016(3) 0.031(3) 0.016(2) 0.017(3) 0.005(2)
C11 0.022(3) 0.034(3) 0.029(3) 0.021(3) 0.019(3) 0.014(3)
C12 0.018(3) 0.017(3) 0.014(3) 0.008(2) 0.010(2) 0.007(2)
C13 0.013(3) 0.012(2) 0.013(3) 0.006(2) 0.004(2) 0.004(2)
C14 0.019(3) 0.018(3) 0.016(3) 0.006(2) 0.011(2) 0.011(2)
C15 0.018(3) 0.018(3) 0.019(3) 0.008(2) 0.012(2) 0.011(2)
C16 0.023(3) 0.020(3) 0.031(3) 0.003(2) 0.015(3) 0.009(2)
C17 0.025(3) 0.015(3) 0.038(4) -0.004(3) 0.016(3) 0.006(2)
C18 0.019(3) 0.013(3) 0.045(4) 0.004(3) 0.014(3) 0.004(2)
C19 0.021(3) 0.013(3) 0.036(3) 0.012(2) 0.021(3) 0.010(2)
C20 0.018(3) 0.014(3) 0.019(3) 0.008(2) 0.009(2) 0.010(2)
C21 0.018(3) 0.029(3) 0.016(3) 0.014(2) 0.006(2) 0.011(2)
C22 0.019(3) 0.019(3) 0.020(3) 0.005(2) 0.010(2) 0.010(2)
C23 0.030(2) 0.0265(19) 0.036(2) 0.0110(16) 0.0083(16) 0.0192(15)
N6' 0.030(2) 0.0265(19) 0.036(2) 0.0110(16) 0.0083(16) 0.0192(15)
O5 0.033(3) 0.056(3) 0.031(2) 0.028(2) 0.026(2) 0.030(2)
C24 0.028(4) 0.038(3) 0.023(3) 0.014(3) 0.010(3) 0.016(3)

loop_
_atom_type_symbol
_atom_type_description
_atom_type_scat_dispersion_real
_atom_type_scat_dispersion_imag
_atom_type_scat_source
C C 0.0033 0.0016 'International Tables Vol C Tables 4.2.6.8 and 6.1.1.4'
H H 0.0000 0.0000 'International Tables Vol C Tables 4.2.6.8 and 6.1.1.4'
N N 0.0061 0.0033 'International Tables Vol C Tables 4.2.6.8 and 6.1.1.4'
O O 0.0106 0.0060 'International Tables Vol C Tables 4.2.6.8 and 6.1.1.4'
Fe Fe 0.3463 0.8444 'International Tables Vol C Tables 4.2.6.8 and 6.1.1.4'
Mn Mn 0.3368 0.7283 'International Tables Vol C Tables 4.2.6.8 and 6.1.1.4'

loop_
_geom_angle_atom_site_label_1
_geom_angle_atom_site_label_2
_geom_angle_atom_site_label_3
_geom_angle
_geom_angle_site_symmetry_1
_geom_angle_site_symmetry_3
_geom_angle_publ_flag
O1 Mn1 O2 90.94(15) . . ?
O1 Mn1 N2 174.69(16) . . ?
O2 Mn1 N2 93.36(16) . . ?
O1 Mn1 N1 93.53(16) . . ?
O2 Mn1 N1 175.51(16) . . ?
N2 Mn1 N1 82.21(17) . . ?
O1 Mn1 O3 91.10(16) . . ?
O2 Mn1 O3 89.66(15) . . ?
N2 Mn1 O3 85.81(16) . . ?
N1 Mn1 O3 90.73(16) . . ?
O1 Mn1 N5 92.24(17) . . ?
O2 Mn1 N5 88.69(17) . . ?
N2 Mn1 N5 90.98(17) . . ?
N1 Mn1 N5 90.66(18) . . ?
O3 Mn1 N5 176.29(15) . . ?
C23 Fe1 N6' 180.0(4) . 2_766 ?
C23 Fe1 C23 180.0(4) . 2_766 ?
N6' Fe1 C23 0.0(6) 2_766 2_766 ?
C23 Fe1 C22 89.1(3) . . ?
N6' Fe1 C22 90.9(3) 2_766 . ?
C23 Fe1 C22 90.9(3) 2_766 . ?
C23 Fe1 C22 90.9(3) . 2_766 ?
N6' Fe1 C22 89.1(3) 2_766 2_766 ?
C23 Fe1 C22 89.1(3) 2_766 2_766 ?
C22 Fe1 C22 180.000(2) . 2_766 ?
C23 Fe1 C21 90.6(2) . . ?
N6' Fe1 C21 89.4(2) 2_766 . ?
C23 Fe1 C21 89.4(2) 2_766 . ?
C22 Fe1 C21 90.5(2) . . ?
C22 Fe1 C21 89.5(2) 2_766 . ?
C23 Fe1 C21 89.4(2) . 2_766 ?
N6' Fe1 C21 90.6(2) 2_766 2_766 ?
C23 Fe1 C21 90.6(2) 2_766 2_766 ?
C22 Fe1 C21 89.5(2) . 2_766 ?
C22 Fe1 C21 90.5(2) 2_766 2_766 ?
C21 Fe1 C21 180.0(3) . 2_766 ?
C1 O1 Mn1 129.4(3) . . ?
C20 O2 Mn1 128.8(3) . . ?
Mn1 O3 H3A 118(5) . . ?
Mn1 O3 H3B 108(5) . . ?
H3A O3 H3B 117(2) . . ?
C7 N1 C8 122.0(4) . . ?
C7 N1 Mn1 123.8(4) . . ?
C8 N1 Mn1 114.2(3) . . ?
C14 N2 C13 121.7(4) . . ?
C14 N2 Mn1 124.3(4) . . ?
C13 N2 Mn1 113.9(3) . . ?
C22 N5 Mn1 147.5(4) . . ?
O1 C1 C2 118.0(5) . . ?
O1 C1 C6 123.3(5) . . ?
C2 C1 C6 118.7(5) . . ?
C1 C2 C3 121.5(5) . . ?
C1 C2 H2 119.2 . . ?
C3 C2 H2 119.2 . . ?
C2 C3 C4 120.2(6) . . ?
C2 C3 H3 119.9 . . ?
C4 C3 H3 119.9 . . ?
C5 C4 C3 119.5(5) . . ?
C5 C4 H4 120.3 . . ?
C3 C4 H4 120.3 . . ?
C4 C5 C6 120.9(5) . . ?
C4 C5 H5 119.5 . . ?
C6 C5 H5 119.5 . . ?
C1 C6 C5 119.2(5) . . ?
C1 C6 C7 123.7(4) . . ?
C5 C6 C7 117.0(5) . . ?
N1 C7 C6 126.2(5) . . ?
N1 C7 H7 116.9 . . ?
C6 C7 H7 116.9 . . ?
C9 C8 C13 119.1(5) . . ?
C9 C8 N1 125.6(4) . . ?
C13 C8 N1 115.2(4) . . ?
C10 C9 C8 120.2(5) . . ?
C10 C9 H9 119.9 . . ?
C8 C9 H9 119.9 . . ?
C9 C10 C11 119.9(5) . . ?
C9 C10 H10 120.1 . . ?
C11 C10 H10 120.1 . . ?
C12 C11 C10 121.0(5) . . ?
C12 C11 H11 119.5 . . ?
C10 C11 H11 119.5 . . ?
C11 C12 C13 119.2(5) . . ?
C11 C12 H12 120.4 . . ?
C13 C12 H12 120.4 . . ?
C12 C13 C8 120.5(5) . . ?
C12 C13 N2 125.0(4) . . ?
C8 C13 N2 114.4(4) . . ?
N2 C14 C15 125.9(5) . . ?
N2 C14 H14 117.1 . . ?
C15 C14 H14 117.1 . . ?
C16 C15 C20 119.1(5) . . ?
C16 C15 C14 117.0(5) . . ?
C20 C15 C14 123.9(4) . . ?
C17 C16 C15 121.8(6) . . ?
C17 C16 H16 119.1 . . ?
C15 C16 H16 119.1 . . ?
C16 C17 C18 118.7(5) . . ?
C16 C17 H17 120.6 . . ?
C18 C17 H17 120.6 . . ?
C19 C18 C17 121.4(5) . . ?
C19 C18 H18 119.3 . . ?
C17 C18 H18 119.3 . . ?
C18 C19 C20 120.4(5) . . ?
C18 C19 H19 119.8 . . ?
C20 C19 H19 119.8 . . ?
O2 C20 C19 118.0(5) . . ?
O2 C20 C15 123.6(4) . . ?
C19 C20 C15 118.4(4) . . ?
N4 C21 Fe1 178.3(5) . . ?
N5 C22 Fe1 177.6(5) . . ?
N6 C23 Fe1 179.8(7) . . ?
C24 O5 H5A 109.5 . . ?
O5 C24 H23A 109.5 . . ?
O5 C24 H24B 109.5 . . ?
H23A C24 H24B 109.5 . . ?
O5 C24 H24C 109.5 . . ?
H23A C24 H24C 109.5 . . ?
H24B C24 H24C 109.5 . . ?

loop_
_geom_bond_atom_site_label_1
_geom_bond_atom_site_label_2
_geom_bond_distance
_geom_bond_site_symmetry_2
_geom_bond_publ_flag
Mn1 O1 1.855(4) . ?
Mn1 O2 1.889(3) . ?
Mn1 N2 1.986(4) . ?
Mn1 N1 1.987(4) . ?
Mn1 O3 2.223(4) . ?
Mn1 N5 2.304(5) . ?
Fe1 C23 1.788(6) . ?
Fe1 N6' 1.788(6) 2_766 ?
Fe1 C23 1.788(6) 2_766 ?
Fe1 C22 1.934(6) . ?
Fe1 C22 1.934(6) 2_766 ?
Fe1 C21 1.952(6) . ?
Fe1 C21 1.952(6) 2_766 ?
O1 C1 1.336(6) . ?
O2 C20 1.325(6) . ?
O3 H3A 0.851(10) . ?
O3 H3B 0.851(10) . ?
N1 C7 1.320(6) . ?
N1 C8 1.419(7) . ?
N2 C14 1.314(6) . ?
N2 C13 1.435(6) . ?
N4 C21 1.132(7) . ?
N6 C23 1.150(7) . ?
N5 C22 1.137(7) . ?
C1 C2 1.377(8) . ?
C1 C6 1.412(7) . ?
C2 C3 1.383(8) . ?
C2 H2 0.9300 . ?
C3 C4 1.400(8) . ?
C3 H3 0.9300 . ?
C4 C5 1.360(8) . ?
C4 H4 0.9300 . ?
C5 C6 1.415(7) . ?
C5 H5 0.9300 . ?
C6 C7 1.417(8) . ?
C7 H7 0.9300 . ?
C8 C9 1.384(7) . ?
C8 C13 1.414(7) . ?
C9 C10 1.383(8) . ?
C9 H9 0.9300 . ?
C10 C11 1.392(8) . ?
C10 H10 0.9300 . ?
C11 C12 1.377(8) . ?
C11 H11 0.9300 . ?
C12 C13 1.384(7) . ?
C12 H12 0.9300 . ?
C14 C15 1.429(7) . ?
C14 H14 0.9300 . ?
C15 C16 1.394(7) . ?
C15 C20 1.418(7) . ?
C16 C17 1.376(8) . ?
C16 H16 0.9300 . ?
C17 C18 1.383(9) . ?
C17 H17 0.9300 . ?
C18 C19 1.381(8) . ?
C18 H18 0.9300 . ?
C19 C20 1.400(7) . ?
C19 H19 0.9300 . ?
O5 C24 1.426(7) . ?
O5 H5A 0.8200 . ?
C24 H23A 0.9600 . ?
C24 H24B 0.9600 . ?
C24 H24C 0.9600 . ?

loop_
_geom_torsion_atom_site_label_1
_geom_torsion_atom_site_label_2
_geom_torsion_atom_site_label_3
_geom_torsion_atom_site_label_4
_geom_torsion
_geom_torsion_site_symmetry_1
_geom_torsion_site_symmetry_2
_geom_torsion_site_symmetry_3
_geom_torsion_site_symmetry_4
_geom_torsion_publ_flag
O2 Mn1 O1 C1 177.1(4) . . . . ?
N2 Mn1 O1 C1 -39(2) . . . . ?
N1 Mn1 O1 C1 -2.4(4) . . . . ?
O3 Mn1 O1 C1 -93.2(4) . . . . ?
N5 Mn1 O1 C1 88.4(4) . . . . ?
O1 Mn1 O2 C20 172.6(4) . . . . ?
N2 Mn1 O2 C20 -4.3(4) . . . . ?
N1 Mn1 O2 C20 -14(2) . . . . ?
O3 Mn1 O2 C20 81.5(4) . . . . ?
N5 Mn1 O2 C20 -95.2(4) . . . . ?
O1 Mn1 N1 C7 0.3(4) . . . . ?
O2 Mn1 N1 C7 -174(2) . . . . ?
N2 Mn1 N1 C7 177.1(4) . . . . ?
O3 Mn1 N1 C7 91.5(4) . . . . ?
N5 Mn1 N1 C7 -92.0(4) . . . . ?
O1 Mn1 N1 C8 -177.7(4) . . . . ?
O2 Mn1 N1 C8 8(2) . . . . ?
N2 Mn1 N1 C8 -0.8(3) . . . . ?
O3 Mn1 N1 C8 -86.5(4) . . . . ?
N5 Mn1 N1 C8 90.1(4) . . . . ?
O1 Mn1 N2 C14 -139.3(17) . . . . ?
O2 Mn1 N2 C14 4.6(4) . . . . ?
N1 Mn1 N2 C14 -176.1(4) . . . . ?
O3 Mn1 N2 C14 -84.8(4) . . . . ?
N5 Mn1 N2 C14 93.3(4) . . . . ?
O1 Mn1 N2 C13 37(2) . . . . ?
O2 Mn1 N2 C13 -178.8(3) . . . . ?
N1 Mn1 N2 C13 0.5(3) . . . . ?
O3 Mn1 N2 C13 91.8(3) . . . . ?
N5 Mn1 N2 C13 -90.0(4) . . . . ?
O1 Mn1 N5 C22 37.3(8) . . . . ?
O2 Mn1 N5 C22 -53.6(8) . . . . ?
N2 Mn1 N5 C22 -146.9(8) . . . . ?
N1 Mn1 N5 C22 130.9(8) . . . . ?
O3 Mn1 N5 C22 -117(2) . . . . ?
Mn1 O1 C1 C2 -176.2(4) . . . . ?
Mn1 O1 C1 C6 3.0(7) . . . . ?
O1 C1 C2 C3 179.9(6) . . . . ?
C6 C1 C2 C3 0.6(9) . . . . ?
C1 C2 C3 C4 -0.1(10) . . . . ?
C2 C3 C4 C5 -0.1(10) . . . . ?
C3 C4 C5 C6 -0.2(9) . . . . ?
O1 C1 C6 C5 179.9(5) . . . . ?
C2 C1 C6 C5 -0.9(8) . . . . ?
O1 C1 C6 C7 -0.9(8) . . . . ?
C2 C1 C6 C7 178.3(5) . . . . ?
C4 C5 C6 C1 0.7(8) . . . . ?
C4 C5 C6 C7 -178.6(5) . . . . ?
C8 N1 C7 C6 179.1(5) . . . . ?
Mn1 N1 C7 C6 1.3(7) . . . . ?
C1 C6 C7 N1 -1.3(9) . . . . ?
C5 C6 C7 N1 177.9(5) . . . . ?
C7 N1 C8 C9 2.9(8) . . . . ?
Mn1 N1 C8 C9 -179.1(4) . . . . ?
C7 N1 C8 C13 -177.0(5) . . . . ?
Mn1 N1 C8 C13 1.0(6) . . . . ?
C13 C8 C9 C10 1.5(8) . . . . ?
N1 C8 C9 C10 -178.4(5) . . . . ?
C8 C9 C10 C11 -1.0(9) . . . . ?
C9 C10 C11 C12 0.1(9) . . . . ?
C10 C11 C12 C13 0.2(9) . . . . ?
C11 C12 C13 C8 0.3(8) . . . . ?
C11 C12 C13 N2 179.6(5) . . . . ?
C9 C8 C13 C12 -1.2(8) . . . . ?
N1 C8 C13 C12 178.7(5) . . . . ?
C9 C8 C13 N2 179.5(5) . . . . ?
N1 C8 C13 N2 -0.6(6) . . . . ?
C14 N2 C13 C12 -2.7(8) . . . . ?
Mn1 N2 C13 C12 -179.4(4) . . . . ?
C14 N2 C13 C8 176.6(5) . . . . ?
Mn1 N2 C13 C8 -0.1(6) . . . . ?
C13 N2 C14 C15 -180.0(5) . . . . ?
Mn1 N2 C14 C15 -3.6(8) . . . . ?
N2 C14 C15 C16 -179.7(5) . . . . ?
N2 C14 C15 C20 0.5(9) . . . . ?
C20 C15 C16 C17 -1.1(9) . . . . ?
C14 C15 C16 C17 179.1(6) . . . . ?
C15 C16 C17 C18 0.5(10) . . . . ?
C16 C17 C18 C19 -0.6(10) . . . . ?
C17 C18 C19 C20 1.3(9) . . . . ?
Mn1 O2 C20 C19 -178.6(4) . . . . ?
Mn1 O2 C20 C15 2.7(7) . . . . ?
C18 C19 C20 O2 179.4(5) . . . . ?
C18 C19 C20 C15 -1.8(8) . . . . ?
C16 C15 C20 O2 -179.6(5) . . . . ?
C14 C15 C20 O2 0.2(8) . . . . ?
C16 C15 C20 C19 1.7(8) . . . . ?
C14 C15 C20 C19 -178.5(5) . . . . ?
C23 Fe1 C21 N4 -3(18) . . . . ?
N6' Fe1 C21 N4 177(100) 2_766 . . . ?
C23 Fe1 C21 N4 177(100) 2_766 . . . ?
C22 Fe1 C21 N4 -92(18) . . . . ?
C22 Fe1 C21 N4 88(18) 2_766 . . . ?
C21 Fe1 C21 N4 106(100) 2_766 . . . ?
Mn1 N5 C22 Fe1 6(12) . . . . ?
C23 Fe1 C22 N5 34(11) . . . . ?
N6' Fe1 C22 N5 -146(11) 2_766 . . . ?
C23 Fe1 C22 N5 -146(11) 2_766 . . . ?
C22 Fe1 C22 N5 -109(100) 2_766 . . . ?
C21 Fe1 C22 N5 124(11) . . . . ?
C21 Fe1 C22 N5 -56(11) 2_766 . . . ?
N6' Fe1 C23 N6 149(100) 2_766 . . . ?
C23 Fe1 C23 N6 149(100) 2_766 . . . ?
C22 Fe1 C23 N6 -18(100) . . . . ?
C22 Fe1 C23 N6 162(100) 2_766 . . . ?
C21 Fe1 C23 N6 -108(100) . . . . ?
C21 Fe1 C23 N6 72(100) 2_766 . . . ?
